data_7050537
loop_
_publ_author_name
'Dai, Jing-Cao'
'Hu, Sheng-Min'
'Wu, Xin-Tao'
'Fu, Zhi-Yong'
'Du, Wen-Xin'
'Zhang, Han-Hui'
'Sun, Rui-Qing'

_publ_section_title
;
 A novel 2D bilayer architecture generated via ?-? interactions and
 host?guest molecular recognition: assembly and structure of
 {[Cd(Htma)(bpy)(H2O)]&#xFFFD;(H2tp)0.5&#xFFFD;2H2O}n polymer
 (tma?=?trimesate, bpy?=?4,4?-bipyridine, tp?=?terephthalate)
;
_journal_issue 6
_journal_name_full 'New Journal of Chemistry'
_journal_page_first 914
_journal_paper_doi 10.1039/b300223c
_journal_volume 27
_journal_year 2003
_chemical_formula_sum 'C23 H21 Cd N2 O11'
_chemical_formula_weight 613.82
_chemical_name_systematic
; 
? 
;
_space_group_IT_number 2
_symmetry_cell_setting triclinic
_symmetry_space_group_name_Hall '-P 1'
_symmetry_space_group_name_H-M 'P -1'
_atom_sites_solution_hydrogens geom
_atom_sites_solution_primary direct
_atom_sites_solution_secondary difmap
_audit_creation_method SHELXL-97
_cell_angle_alpha 109.5190(10)
_cell_angle_beta 95.9500(10)
_cell_angle_gamma 105.4250(10)
_cell_formula_units_Z 2
_cell_length_a 10.1284(4)
_cell_length_b 11.1119(4)
_cell_length_c 11.7224(4)
_cell_measurement_temperature 293(2)
_cell_volume 1171.47(8)
_computing_cell_refinement 'Siemens XSCANS'
_computing_data_collection 'Siemens XSCANS'
_computing_data_reduction 'Siemens SHELXTL'
_computing_molecular_graphics 'Siemens SHELXTL'
_computing_publication_material 'Siemens SHELXTL'
_computing_structure_refinement 'SHELXL-97 (Sheldrick, 1997)'
_computing_structure_solution 'SHELXS-97 (Sheldrick, 1990)'
_diffrn_ambient_temperature 293(2)
_diffrn_measured_fraction_theta_full 0.987
_diffrn_measured_fraction_theta_max 0.987
_diffrn_measurement_method '\w scans'
_diffrn_radiation_monochromator graphite
_diffrn_radiation_source 'fine-focus sealed tube'
_diffrn_radiation_type MoK\a
_diffrn_radiation_wavelength 0.71073
_diffrn_reflns_av_R_equivalents 0.0277
_diffrn_reflns_av_sigmaI/netI 0.0650
_diffrn_reflns_limit_h_max 11
_diffrn_reflns_limit_h_min -12
_diffrn_reflns_limit_k_max 13
_diffrn_reflns_limit_k_min -8
_diffrn_reflns_limit_l_max 11
_diffrn_reflns_limit_l_min -13
_diffrn_reflns_number 6120
_diffrn_reflns_theta_full 25.05
_diffrn_reflns_theta_max 25.05
_diffrn_reflns_theta_min 1.89
_diffrn_standards_decay_% 0
_diffrn_standards_interval_count 0
_diffrn_standards_interval_time .
_diffrn_standards_number 0
_exptl_absorpt_coefficient_mu 0.999
_exptl_absorpt_correction_T_max 1.0000
_exptl_absorpt_correction_T_min 0.7975
_exptl_absorpt_correction_type empirical
_exptl_absorpt_process_details 'SADABS (Sheldrick, 1996)'
_exptl_crystal_colour colorless
_exptl_crystal_density_diffrn 1.740
_exptl_crystal_density_method 'not measured'
_exptl_crystal_description block
_exptl_crystal_F_000 618
_exptl_crystal_size_max 0.24
_exptl_crystal_size_mid 0.18
_exptl_crystal_size_min 0.08
_refine_diff_density_max 1.018
_refine_diff_density_min -0.853
_refine_diff_density_rms 0.157
_refine_ls_extinction_method none
_refine_ls_goodness_of_fit_ref 1.076
_refine_ls_hydrogen_treatment mixed
_refine_ls_matrix_type full
_refine_ls_number_parameters 337
_refine_ls_number_reflns 4097
_refine_ls_number_restraints 9
_refine_ls_restrained_S_all 1.078
_refine_ls_R_factor_all 0.0761
_refine_ls_R_factor_gt 0.0563
_refine_ls_shift/su_max 0.001
_refine_ls_shift/su_mean 0.000
_refine_ls_structure_factor_coef Fsqd
_refine_ls_weighting_details 'calc w=1/[\s^2^(Fo^2^)+(0.0866P)^2^+2.9960P] where P=(Fo^2^+2Fc^2^)/3'
_refine_ls_weighting_scheme calc
_refine_ls_wR_factor_gt 0.1414
_refine_ls_wR_factor_ref 0.1615
_reflns_number_gt 3353
_reflns_number_total 4097
_reflns_threshold_expression >2sigma(I)
_cod_data_source_file b300223c.txt
_cod_data_source_block d1
_cod_depositor_comments
;
The following automatic conversions were performed:
'_symmetry_cell_setting' value 'Triclinic' changed to 'triclinic'
according to '/home/saulius/struct/CIF-dictionaries/cif_core.dic'
dictionary named 'cif_core.dic' version 2.4.1 from 2010-06-29.

Automatic conversion script
Id: cif_fix_enum 1527 2010-12-29 10:47:43Z saulius 
;
_cod_original_cell_volume 1171.47(7)
_cod_original_sg_symbol_H-M P-1
_cod_database_code 7050537

loop_
_symmetry_equiv_pos_as_xyz
'x, y, z'
'-x, -y, -z'

loop_
_atom_site_label
_atom_site_type_symbol
_atom_site_fract_x
_atom_site_fract_y
_atom_site_fract_z
_atom_site_U_iso_or_equiv
_atom_site_adp_type
_atom_site_occupancy
_atom_site_symmetry_multiplicity
_atom_site_calc_flag
_atom_site_refinement_flags
_atom_site_disorder_assembly
_atom_site_disorder_group
Cd1 Cd 0.40513(5) 0.71562(5) 0.64410(4) 0.0270(2) Uani 1 1 d . . .
C3 C 0.1306(18) 0.076(2) -0.0039(13) 0.149(10) Uani 1 1 d D . .
H3A H 0.2191 0.1267 -0.0054 0.179 Uiso 1 1 calc R . .
C1 C 0.0126(19) 0.124(2) -0.0056(9) 0.131(8) Uani 1 1 d D . .
C2 C -0.1072(17) 0.040(3) 0.0002(13) 0.149(10) Uani 1 1 d D . .
H5A H -0.1836 0.0717 0.0018 0.179 Uiso 1 1 calc R . .
C4 C 0.0360(19) 0.239(2) -0.0099(17) 0.182(12) Uani 1 1 d D . .
C11 C 0.0810(7) 0.8965(7) 0.6646(6) 0.0303(15) Uani 1 1 d . . .
C12 C 0.1151(7) 1.0284(7) 0.6667(7) 0.0328(16) Uani 1 1 d . . .
H32A H 0.2069 1.0743 0.6679 0.039 Uiso 1 1 calc R . .
C13 C 0.0130(7) 1.0909(7) 0.6672(7) 0.0345(16) Uani 1 1 d . . .
C14 C -0.1217(7) 1.0247(7) 0.6708(7) 0.0330(16) Uani 1 1 d . . .
H34A H -0.1896 1.0674 0.6740 0.040 Uiso 1 1 calc R . .
C15 C -0.1569(7) 0.8935(7) 0.6696(7) 0.0308(15) Uani 1 1 d . . .
C16 C -0.0556(7) 0.8300(6) 0.6652(6) 0.0281(14) Uani 1 1 d . . .
H36A H -0.0795 0.7422 0.6625 0.034 Uiso 1 1 calc R . .
C17 C 0.1933(7) 0.8319(7) 0.6631(6) 0.0297(15) Uani 1 1 d . . .
C18 C 0.0492(8) 1.2295(7) 0.6661(8) 0.0415(19) Uani 1 1 d . . .
C19 C -0.3065(7) 0.8244(7) 0.6735(6) 0.0283(15) Uani 1 1 d . . .
C21 C 0.3801(15) 0.5959(10) 0.3442(9) 0.115(6) Uani 1 1 d D . .
H41A H 0.3589 0.5139 0.3544 0.138 Uiso 1 1 calc R . .
C22 C 0.386(2) 0.5954(10) 0.2283(9) 0.137(8) Uani 1 1 d D . .
H42A H 0.3668 0.5137 0.1624 0.165 Uiso 1 1 calc R . .
C23 C 0.4194(9) 0.7121(7) 0.2068(7) 0.0432(19) Uani 1 1 d D . .
C24 C 0.4417(10) 0.8244(8) 0.3067(7) 0.052(2) Uani 1 1 d D . .
H44A H 0.4654 0.9080 0.2995 0.063 Uiso 1 1 calc R . .
C25 C 0.4293(10) 0.8157(8) 0.4210(7) 0.057(3) Uani 1 1 d D . .
H45A H 0.4412 0.8951 0.4876 0.069 Uiso 1 1 calc R . .
C26 C 0.3603(19) 0.6024(12) -0.1392(10) 0.167(10) Uani 1 1 d D . .
H46A H 0.3145 0.5233 -0.2075 0.201 Uiso 1 1 calc R . .
C27 C 0.3628(17) 0.5991(12) -0.0229(10) 0.173(10) Uani 1 1 d D . .
H47A H 0.3225 0.5175 -0.0149 0.207 Uiso 1 1 calc R . .
C28 C 0.4234(9) 0.7132(8) 0.0813(7) 0.047(2) Uani 1 1 d D . .
C29 C 0.4766(13) 0.8236(9) 0.0589(8) 0.081(4) Uani 1 1 d D . .
H49A H 0.5164 0.9061 0.1247 0.098 Uiso 1 1 calc R . .
C30 C 0.4736(13) 0.8173(10) -0.0610(9) 0.078(4) Uani 1 1 d D . .
H50A H 0.5149 0.8974 -0.0712 0.094 Uiso 1 1 calc R . .
O1 O 0.1438(14) 0.3219(16) -0.0299(13) 0.183(6) Uani 1 1 d D . .
O2 O -0.0786(18) 0.2913(17) -0.0222(16) 0.217(8) Uani 1 1 d D . .
O10 O 0.2977(6) 0.4791(5) 0.5607(5) 0.0532(16) Uani 1 1 d . . .
O11 O 0.1598(5) 0.7073(5) 0.6402(6) 0.0459(14) Uani 1 1 d . . .
O12 O 0.3167(5) 0.9006(5) 0.6834(5) 0.0423(13) Uani 1 1 d . . .
O13 O 0.1651(6) 1.2908(5) 0.6612(6) 0.0524(15) Uani 1 1 d . . .
O14 O -0.0550(7) 1.2775(6) 0.6680(8) 0.072(2) Uani 1 1 d . . .
O15 O -0.3826(5) 0.8954(5) 0.7107(5) 0.0369(12) Uani 1 1 d . . .
O16 O -0.3524(5) 0.6976(5) 0.6355(5) 0.0364(12) Uani 1 1 d . . .
N1 N 0.4024(6) 0.7049(6) 0.4412(5) 0.0313(13) Uani 1 1 d D . .
N2 N 0.4200(7) 0.7128(6) -0.1579(5) 0.0405(15) Uani 1 1 d D . .
O01 O -0.0579(19) 1.4990(18) 0.6411(19) 0.033(5) Uiso 0.33 1 d P . .
O04 O 0.055(3) 0.469(2) 0.063(3) 0.325(14) Uani 1 1 d . . .
O02 O 0.018(3) 1.546(3) 0.739(3) 0.118(10) Uiso 0.33 1 d P . .
O03 O -0.041(2) 1.481(2) 0.6099(19) 0.042(6) Uiso 0.33 1 d P . .

loop_
_atom_site_aniso_label
_atom_site_aniso_U_11
_atom_site_aniso_U_22
_atom_site_aniso_U_33
_atom_site_aniso_U_23
_atom_site_aniso_U_13
_atom_site_aniso_U_12
Cd1 0.0301(3) 0.0295(3) 0.0239(3) 0.0128(2) 0.01108(19) 0.0078(2)
C3 0.064(10) 0.25(3) 0.082(11) 0.069(14) 0.005(8) -0.032(13)
C1 0.095(13) 0.19(2) 0.052(8) 0.039(10) -0.006(7) -0.036(13)
C2 0.074(11) 0.25(3) 0.079(10) 0.069(14) 0.013(8) -0.020(14)
C4 0.071(11) 0.113(14) 0.23(3) -0.066(15) 0.021(13) -0.016(11)
C11 0.029(4) 0.030(4) 0.035(4) 0.014(3) 0.011(3) 0.010(3)
C12 0.028(4) 0.030(4) 0.040(4) 0.014(3) 0.011(3) 0.004(3)
C13 0.034(4) 0.033(4) 0.041(4) 0.020(3) 0.013(3) 0.008(3)
C14 0.034(4) 0.033(4) 0.038(4) 0.019(3) 0.012(3) 0.012(3)
C15 0.031(4) 0.031(4) 0.034(4) 0.015(3) 0.011(3) 0.010(3)
C16 0.032(4) 0.020(3) 0.031(4) 0.008(3) 0.012(3) 0.008(3)
C17 0.037(4) 0.027(4) 0.027(4) 0.010(3) 0.011(3) 0.011(3)
C18 0.042(5) 0.030(4) 0.054(5) 0.023(4) 0.017(4) 0.002(3)
C19 0.029(4) 0.032(4) 0.028(4) 0.015(3) 0.010(3) 0.010(3)
C21 0.268(19) 0.032(5) 0.051(6) 0.025(5) 0.063(9) 0.035(8)
C22 0.34(2) 0.031(5) 0.035(6) 0.015(4) 0.072(9) 0.031(9)
C23 0.069(6) 0.033(4) 0.022(4) 0.010(3) 0.014(4) 0.008(4)
C24 0.093(7) 0.028(4) 0.034(4) 0.016(3) 0.019(4) 0.007(4)
C25 0.108(8) 0.030(4) 0.029(4) 0.016(3) 0.016(5) 0.008(4)
C26 0.34(3) 0.054(7) 0.027(6) 0.006(5) 0.032(9) -0.052(11)
C27 0.38(3) 0.050(7) 0.030(6) 0.011(5) 0.045(10) -0.015(11)
C28 0.074(6) 0.039(4) 0.028(4) 0.018(4) 0.017(4) 0.011(4)
C29 0.155(11) 0.040(5) 0.023(4) 0.013(4) 0.006(5) -0.007(6)
C30 0.132(10) 0.046(5) 0.040(5) 0.025(5) 0.011(6) -0.008(6)
O1 0.109(10) 0.198(14) 0.191(15) 0.060(12) 0.015(9) -0.009(10)
O2 0.152(14) 0.189(16) 0.30(2) 0.076(15) 0.079(15) 0.039(12)
O10 0.073(4) 0.029(3) 0.053(4) 0.011(3) 0.038(3) 0.006(3)
O11 0.038(3) 0.039(3) 0.068(4) 0.023(3) 0.019(3) 0.018(2)
O12 0.026(3) 0.039(3) 0.063(4) 0.020(3) 0.013(2) 0.010(2)
O13 0.046(3) 0.038(3) 0.079(4) 0.035(3) 0.018(3) 0.005(3)
O14 0.047(4) 0.052(4) 0.145(7) 0.061(4) 0.037(4) 0.024(3)
O15 0.029(3) 0.035(3) 0.049(3) 0.016(2) 0.012(2) 0.012(2)
O16 0.037(3) 0.025(3) 0.049(3) 0.014(2) 0.020(2) 0.008(2)
N1 0.040(3) 0.028(3) 0.024(3) 0.011(3) 0.008(3) 0.007(3)
N2 0.060(4) 0.034(3) 0.023(3) 0.012(3) 0.015(3) 0.005(3)
O04 0.32(3) 0.173(17) 0.45(4) 0.07(2) 0.03(3) 0.115(19)

loop_
_atom_type_symbol
_atom_type_description
_atom_type_scat_dispersion_real
_atom_type_scat_dispersion_imag
_atom_type_scat_source
C C 0.0033 0.0016 'International Tables Vol C Tables 4.2.6.8 and 6.1.1.4'
H H 0.0000 0.0000 'International Tables Vol C Tables 4.2.6.8 and 6.1.1.4'
N N 0.0061 0.0033 'International Tables Vol C Tables 4.2.6.8 and 6.1.1.4'
O O 0.0106 0.0060 'International Tables Vol C Tables 4.2.6.8 and 6.1.1.4'
Cd Cd -0.8075 1.2024 'International Tables Vol C Tables 4.2.6.8 and 6.1.1.4'

loop_
_geom_angle_atom_site_label_1
_geom_angle_atom_site_label_2
_geom_angle_atom_site_label_3
_geom_angle
_geom_angle_site_symmetry_1
_geom_angle_site_symmetry_3
_geom_angle_publ_flag
N2 Cd1 N1 174.7(2) 1_556 . ?
N2 Cd1 O15 90.6(2) 1_556 1_655 ?
N1 Cd1 O15 89.17(19) . 1_655 ?
N2 Cd1 O10 89.5(2) 1_556 . ?
N1 Cd1 O10 87.76(19) . . ?
O15 Cd1 O10 146.2(2) 1_655 . ?
N2 Cd1 O12 96.2(2) 1_556 . ?
N1 Cd1 O12 88.94(19) . . ?
O15 Cd1 O12 80.07(17) 1_655 . ?
O10 Cd1 O12 133.5(2) . . ?
N2 Cd1 O11 88.2(2) 1_556 . ?
N1 Cd1 O11 95.8(2) . . ?
O15 Cd1 O11 132.68(17) 1_655 . ?
O10 Cd1 O11 81.1(2) . . ?
O12 Cd1 O11 53.13(17) . . ?
N2 Cd1 O16 92.6(2) 1_556 1_655 ?
N1 Cd1 O16 83.06(18) . 1_655 ?
O15 Cd1 O16 53.32(15) 1_655 1_655 ?
O10 Cd1 O16 92.93(18) . 1_655 ?
O12 Cd1 O16 132.63(16) . 1_655 ?
O11 Cd1 O16 173.96(16) . 1_655 ?
C2 C3 C1 116.2(18) 2 . ?
C4 C1 C2 129(3) . . ?
C4 C1 C3 116.0(19) . . ?
C2 C1 C3 115(2) . . ?
C3 C2 C1 129(2) 2 . ?
C1 C4 O1 134(2) . . ?
C1 C4 O2 120(2) . . ?
O1 C4 O2 105(2) . . ?
C16 C11 C12 119.2(6) . . ?
C16 C11 C17 121.7(6) . . ?
C12 C11 C17 119.2(6) . . ?
C13 C12 C11 120.6(6) . . ?
C14 C13 C12 119.6(6) . . ?
C14 C13 C18 120.2(7) . . ?
C12 C13 C18 120.3(6) . . ?
C13 C14 C15 120.3(7) . . ?
C16 C15 C14 119.8(6) . . ?
C16 C15 C19 121.7(6) . . ?
C14 C15 C19 118.5(6) . . ?
C15 C16 C11 120.5(6) . . ?
O12 C17 O11 120.9(6) . . ?
O12 C17 C11 119.7(6) . . ?
O11 C17 C11 119.4(6) . . ?
O13 C18 O14 122.9(7) . . ?
O13 C18 C13 122.6(7) . . ?
O14 C18 C13 114.4(6) . . ?
O15 C19 O16 121.7(6) . . ?
O15 C19 C15 118.7(6) . . ?
O16 C19 C15 119.5(6) . . ?
N1 C21 C22 123.5(9) . . ?
C23 C22 C21 121.5(9) . . ?
C24 C23 C22 115.0(7) . . ?
C24 C23 C28 122.8(7) . . ?
C22 C23 C28 122.2(7) . . ?
C23 C24 C25 119.9(7) . . ?
N1 C25 C24 124.5(7) . . ?
N2 C26 C27 122.8(10) . . ?
C28 C27 C26 121.4(11) . . ?
C29 C28 C27 114.2(8) . . ?
C29 C28 C23 123.9(7) . . ?
C27 C28 C23 121.8(8) . . ?
C28 C29 C30 120.7(8) . . ?
N2 C30 C29 125.9(8) . . ?
C17 O11 Cd1 90.8(4) . . ?
C17 O12 Cd1 95.1(4) . . ?
C19 O15 Cd1 96.1(4) . 1_455 ?
C19 O16 Cd1 88.0(4) . 1_455 ?
C25 N1 C21 115.4(7) . . ?
C25 N1 Cd1 118.9(5) . . ?
C21 N1 Cd1 125.7(5) . . ?
C30 N2 C26 115.0(7) . . ?
C30 N2 Cd1 123.2(5) . 1_554 ?
C26 N2 Cd1 121.5(6) . 1_554 ?
O03 O01 O02 116(5) . . ?
O01 O02 O03 15.9(14) . . ?
O01 O03 O02 48(4) . . ?

loop_
_geom_bond_atom_site_label_1
_geom_bond_atom_site_label_2
_geom_bond_distance
_geom_bond_site_symmetry_2
_geom_bond_publ_flag
Cd1 N2 2.321(6) 1_556 ?
Cd1 N1 2.338(5) . ?
Cd1 O15 2.355(5) 1_655 ?
Cd1 O10 2.364(5) . ?
Cd1 O12 2.382(5) . ?
Cd1 O11 2.457(5) . ?
Cd1 O16 2.526(5) 1_655 ?
C3 C2 1.26(3) 2 ?
C3 C1 1.44(3) . ?
C1 C4 1.25(3) . ?
C1 C2 1.34(2) . ?
C2 C3 1.26(3) 2 ?
C4 O1 1.33(2) . ?
C4 O2 1.45(3) . ?
C11 C16 1.386(9) . ?
C11 C12 1.404(9) . ?
C11 C17 1.497(10) . ?
C12 C13 1.391(10) . ?
C13 C14 1.380(10) . ?
C13 C18 1.489(10) . ?
C14 C15 1.401(9) . ?
C15 C16 1.387(10) . ?
C15 C19 1.519(9) . ?
C17 O12 1.230(8) . ?
C17 O11 1.259(8) . ?
C18 O13 1.208(9) . ?
C18 O14 1.302(10) . ?
C19 O15 1.253(8) . ?
C19 O16 1.260(8) . ?
C21 N1 1.300(11) . ?
C21 C22 1.365(13) . ?
C22 C23 1.364(12) . ?
C23 C24 1.341(11) . ?
C23 C28 1.480(10) . ?
C24 C25 1.391(11) . ?
C25 N1 1.295(9) . ?
C26 N2 1.316(12) . ?
C26 C27 1.374(15) . ?
C27 C28 1.368(14) . ?
C28 C29 1.326(11) . ?
C29 C30 1.381(12) . ?
C30 N2 1.261(11) . ?
O15 Cd1 2.355(5) 1_455 ?
O16 Cd1 2.526(5) 1_455 ?
N2 Cd1 2.321(6) 1_554 ?
O01 O03 0.43(3) . ?
O01 O02 1.17(3) . ?
O02 O03 1.42(4) . ?
